data_2229479
loop_
_publ_author_name
'Liao, Wei-Xing'
'Peng, Yi-Wen'
'Yu, Li'
'Ning, Xiao-Qing'
'Zeng, He-Ping'

_publ_section_title
;
 (<i>E</i>)-Ethyl
 2-cyano-3-[4-(4,5-diphenyl-1<i>H</i>-imidazol-2-yl)phenyl]acrylate
 dihydrate
;
_journal_coeditor_code PV2361
_journal_issue 3
_journal_name_full 'Acta Crystallographica Section E'
_journal_page_first o707
_journal_paper_doi 10.1107/S1600536811006039
_journal_volume 67
_journal_year 2011
_chemical_formula_iupac 'C27 H21 N3 O2, 2H2 O'
_chemical_formula_moiety 'C27 H21 N3 O2, 2(H2 O)'
_chemical_formula_sum 'C27 H25 N3 O4'
_chemical_formula_weight 455.50
_chemical_name_systematic
;
(<i>E</i>)-Ethyl
2-cyano-3-[4-(4,5-diphenyl-1<i>H</i>-imidazol-2-yl)phenyl]acrylate dihydrate
;
_space_group_IT_number 2
_symmetry_cell_setting triclinic
_symmetry_space_group_name_Hall '-P 1'
_symmetry_space_group_name_H-M 'P -1'
_atom_sites_solution_hydrogens geom
_atom_sites_solution_primary direct
_atom_sites_solution_secondary difmap
_audit_creation_method SHELXL-97
_cell_angle_alpha 83.536(2)
_cell_angle_beta 79.821(2)
_cell_angle_gamma 71.089(2)
_cell_formula_units_Z 2
_cell_length_a 8.4976(16)
_cell_length_b 9.0263(17)
_cell_length_c 16.421(3)
_cell_measurement_reflns_used 2029
_cell_measurement_temperature 296(2)
_cell_measurement_theta_max 24.20
_cell_measurement_theta_min 2.39
_cell_volume 1170.7(4)
_computing_cell_refinement '<i>SAINT</i> (Bruker, 2004)'
_computing_data_collection '<i>APEX2</i> (Bruker, 2004)'
_computing_data_reduction '<i>SAINT</i> (Bruker, 2004)'
_computing_molecular_graphics '<i>SHELXTL</i> (Sheldrick, 2008)'
_computing_publication_material '<i>SHELXL97</i> (Sheldrick, 2008)'
_computing_structure_refinement '<i>SHELXL97</i> (Sheldrick, 2008)'
_computing_structure_solution '<i>SHELXS97</i> (Sheldrick, 2008)'
_diffrn_ambient_temperature 296(2)
_diffrn_measured_fraction_theta_full 0.982
_diffrn_measured_fraction_theta_max 0.982
_diffrn_measurement_device_type 'Bruker APEXII CCD'
_diffrn_measurement_method '\f and \w'
_diffrn_radiation_monochromator graphite
_diffrn_radiation_source 'fine-focus sealed tube'
_diffrn_radiation_type MoK\a
_diffrn_radiation_wavelength 0.71073
_diffrn_reflns_av_R_equivalents 0.0238
_diffrn_reflns_av_sigmaI/netI 0.0388
_diffrn_reflns_limit_h_max 10
_diffrn_reflns_limit_h_min -10
_diffrn_reflns_limit_k_max 5
_diffrn_reflns_limit_k_min -10
_diffrn_reflns_limit_l_max 19
_diffrn_reflns_limit_l_min -18
_diffrn_reflns_number 5922
_diffrn_reflns_theta_full 25.00
_diffrn_reflns_theta_max 25.00
_diffrn_reflns_theta_min 2.39
_diffrn_standards_number 0
_exptl_absorpt_coefficient_mu 0.088
_exptl_absorpt_correction_T_max 0.9694
_exptl_absorpt_correction_T_min 0.9620
_exptl_absorpt_correction_type multi-scan
_exptl_absorpt_process_details '(<i>SADABS</i>; Sheldrick, 2004)'
_exptl_crystal_colour red
_exptl_crystal_density_diffrn 1.292
_exptl_crystal_density_method 'not measured'
_exptl_crystal_description block
_exptl_crystal_F_000 480
_exptl_crystal_size_max 0.30
_exptl_crystal_size_mid 0.28
_exptl_crystal_size_min 0.24
_refine_diff_density_max 0.312
_refine_diff_density_min -0.275
_refine_ls_extinction_coef 0.049(4)
_refine_ls_extinction_expression Fc^*^=kFc[1+0.001xFc^2^\l^3^/sin(2\q)]^-1/4^
_refine_ls_extinction_method '<i>SHELXL97</i> (Sheldrick, 2008)'
_refine_ls_goodness_of_fit_ref 1.034
_refine_ls_hydrogen_treatment mixed
_refine_ls_matrix_type full
_refine_ls_number_parameters 326
_refine_ls_number_reflns 4048
_refine_ls_number_restraints 9
_refine_ls_restrained_S_all 1.058
_refine_ls_R_factor_all 0.0660
_refine_ls_R_factor_gt 0.0481
_refine_ls_shift/su_max 0.000
_refine_ls_shift/su_mean 0.000
_refine_ls_structure_factor_coef Fsqd
_refine_ls_weighting_details 'calc w=1/[\s^2^(Fo^2^)+(0.0570P)^2^+0.3479P] where P=(Fo^2^+2Fc^2^)/3'
_refine_ls_weighting_scheme calc
_refine_ls_wR_factor_gt 0.1202
_refine_ls_wR_factor_ref 0.1341
_reflns_number_gt 3010
_reflns_number_total 4048
_reflns_threshold_expression I>2\s(I)
_cod_data_source_file pv2361.cif
_cod_data_source_block I
_cod_database_code 2229479
_cod_database_fobs_code 2229479

loop_
_symmetry_equiv_pos_as_xyz
'x, y, z'
'-x, -y, -z'

loop_
_atom_site_type_symbol
_atom_site_label
_atom_site_fract_x
_atom_site_fract_y
_atom_site_fract_z
_atom_site_U_iso_or_equiv
_atom_site_adp_type
_atom_site_calc_flag
_atom_site_refinement_flags
_atom_site_occupancy
_atom_site_disorder_assembly
_atom_site_disorder_group
N N1 0.1176(2) 0.5581(2) 0.34629(10) 0.0461(4) Uani d . 1 . .
N N2 0.2308(2) 0.30220(19) 0.36163(10) 0.0458(4) Uani d . 1 . .
C C13 0.2002(3) 0.4368(2) 0.39524(12) 0.0438(5) Uani d . 1 . .
C C10 0.2495(2) 0.4536(2) 0.47340(12) 0.0426(5) Uani d . 1 . .
C C22 0.1701(3) 0.2091(2) 0.23943(12) 0.0454(5) Uani d . 1 . .
C C4 0.4029(3) 0.6126(3) 0.74019(13) 0.0493(5) Uani d . 1 . .
C C9 0.1825(3) 0.5922(2) 0.51442(13) 0.0476(5) Uani d . 1 . .
H H9 0.1019 0.6761 0.4923 0.057 Uiso calc R 1 . .
C C8 0.2336(3) 0.6071(2) 0.58706(13) 0.0499(5) Uani d . 1 . .
H H8 0.1882 0.7013 0.6131 0.060 Uiso calc R 1 . .
C C14 0.1657(3) 0.3376(2) 0.28845(12) 0.0445(5) Uani d . 1 . .
C C7 0.3527(3) 0.4828(2) 0.62223(12) 0.0458(5) Uani d . 1 . .
O O2 0.4180(3) 0.7169(2) 0.86022(11) 0.0843(6) Uani d . 1 . .
C C12 0.4155(3) 0.3427(2) 0.58202(14) 0.0535(6) Uani d . 1 . .
H H12 0.4921 0.2570 0.6055 0.064 Uiso calc R 1 . .
C C5 0.3509(3) 0.7711(3) 0.70713(14) 0.0532(6) Uani d . 1 . .
C C11 0.3671(3) 0.3284(2) 0.50880(14) 0.0528(6) Uani d . 1 . .
H H11 0.4131 0.2345 0.4825 0.063 Uiso calc R 1 . .
C C15 0.0948(3) 0.4979(2) 0.27737(12) 0.0448(5) Uani d . 1 . .
C C16 0.0128(3) 0.6002(2) 0.21090(13) 0.0473(5) Uani d . 1 . .
C C23 0.3001(3) 0.0680(2) 0.24136(13) 0.0533(6) Uani d . 1 . .
H H23 0.3865 0.0572 0.2715 0.064 Uiso calc R 1 . .
C C26 0.0437(3) 0.2198(3) 0.19410(15) 0.0570(6) Uani d . 1 . .
H H26 -0.0445 0.3130 0.1919 0.068 Uiso calc R 1 . .
C C17 -0.1236(3) 0.7339(2) 0.22837(14) 0.0524(6) Uani d . 1 . .
H H17 -0.1645 0.7595 0.2831 0.063 Uiso calc R 1 . .
N N3 0.3101(3) 0.8982(3) 0.68135(14) 0.0735(6) Uani d . 1 . .
C C3 0.4488(3) 0.5846(3) 0.82517(16) 0.0648(7) Uani d . 1 . .
C C21 0.0700(3) 0.5658(3) 0.12820(14) 0.0595(6) Uani d . 1 . .
H H21 0.1614 0.4773 0.1152 0.071 Uiso calc R 1 . .
C C20 -0.0064(4) 0.6604(3) 0.06561(15) 0.0697(7) Uani d . 1 . .
H H20 0.0333 0.6353 0.0108 0.084 Uiso calc R 1 . .
C C27 0.1752(3) -0.0438(3) 0.15516(15) 0.0655(7) Uani d . 1 . .
H H27 0.1765 -0.1288 0.1275 0.079 Uiso calc R 1 . .
C C18 -0.1989(3) 0.8292(3) 0.16464(16) 0.0651(7) Uani d . 1 . .
H H18 -0.2891 0.9191 0.1768 0.078 Uiso calc R 1 . .
C C25 0.0461(3) 0.0946(3) 0.15209(16) 0.0645(7) Uani d . 1 . .
H H25 -0.0397 0.1041 0.1218 0.077 Uiso calc R 1 . .
C C24 0.3018(3) -0.0562(3) 0.19897(15) 0.0636(7) Uani d . 1 . .
H H24 0.3902 -0.1494 0.2002 0.076 Uiso calc R 1 . .
O O1 0.5041(3) 0.4573(3) 0.85780(13) 0.1021(8) Uani d . 1 . .
C C19 -0.1412(4) 0.7919(3) 0.08367(17) 0.0717(7) Uani d . 1 . .
H H19 -0.1932 0.8554 0.0412 0.086 Uiso calc R 1 . .
O O1W 0.0015(3) 0.8867(2) 0.38559(12) 0.0792(6) Uani d D 1 . .
O O2W 0.2110(3) 0.0132(3) 0.44859(16) 0.0886(7) Uani d . 1 . .
C C1 0.5089(4) 0.8081(4) 0.96681(13) 0.1127(12) Uani d . 1 . .
H H1A 0.4386 0.9135 0.9565 0.169 Uiso calc R 1 . .
H H1B 0.6168 0.7918 0.9330 0.169 Uiso calc R 1 . .
H H1C 0.5229 0.7914 1.0242 0.169 Uiso calc R 1 . .
C C2 0.4361(4) 0.7061(4) 0.94811(13) 0.1250(14) Uani d RU 1 . .
H H2A 0.3257 0.7256 0.9813 0.150 Uiso calc R 1 . .
H H2B 0.5032 0.6002 0.9629 0.150 Uiso calc R 1 . .
H H2W 0.071(4) 0.931(4) 0.396(2) 0.144(17) Uiso d D 1 . .
H H1W -0.065(4) 0.952(4) 0.357(2) 0.128(14) Uiso d D 1 . .
H H3W 0.226(4) 0.101(4) 0.423(2) 0.109(12) Uiso d . 1 . .
H H4W 0.168(5) 0.031(5) 0.496(3) 0.145(18) Uiso d . 1 . .
H H1 0.088(3) 0.659(3) 0.3534(15) 0.071(8) Uiso d . 1 . .
C C6 0.4077(3) 0.4897(3) 0.69979(13) 0.0518(5) Uani d . 1 . .
H H6 0.4542 0.3924 0.7262 0.062 Uiso calc R 1 . .

loop_
_atom_site_aniso_label
_atom_site_aniso_U_11
_atom_site_aniso_U_22
_atom_site_aniso_U_33
_atom_site_aniso_U_12
_atom_site_aniso_U_13
_atom_site_aniso_U_23
N1 0.0584(11) 0.0352(10) 0.0444(10) -0.0135(8) -0.0060(8) -0.0072(8)
N2 0.0525(10) 0.0375(9) 0.0467(10) -0.0127(8) -0.0049(8) -0.0077(8)
C13 0.0478(11) 0.0381(11) 0.0446(11) -0.0136(9) -0.0025(9) -0.0054(9)
C10 0.0469(11) 0.0395(11) 0.0421(11) -0.0152(9) -0.0030(9) -0.0048(9)
C22 0.0540(12) 0.0395(11) 0.0432(11) -0.0165(10) -0.0012(9) -0.0078(9)
C4 0.0507(12) 0.0489(13) 0.0483(12) -0.0128(10) -0.0135(10) -0.0018(10)
C9 0.0506(12) 0.0399(11) 0.0494(12) -0.0075(9) -0.0115(9) -0.0037(9)
C8 0.0575(13) 0.0401(12) 0.0510(13) -0.0090(10) -0.0125(10) -0.0102(10)
C14 0.0489(12) 0.0401(11) 0.0441(11) -0.0139(9) -0.0024(9) -0.0083(9)
C7 0.0507(12) 0.0415(12) 0.0457(12) -0.0146(10) -0.0088(9) -0.0014(9)
O2 0.1337(17) 0.0820(13) 0.0525(10) -0.0434(12) -0.0331(11) -0.0062(9)
C12 0.0592(13) 0.0409(12) 0.0558(13) -0.0066(10) -0.0149(11) -0.0013(10)
C5 0.0589(14) 0.0530(15) 0.0506(13) -0.0149(11) -0.0151(11) -0.0111(11)
C11 0.0632(14) 0.0361(12) 0.0539(13) -0.0069(10) -0.0080(11) -0.0087(10)
C15 0.0523(12) 0.0395(11) 0.0428(11) -0.0147(9) -0.0041(9) -0.0067(9)
C16 0.0584(13) 0.0410(11) 0.0463(12) -0.0192(10) -0.0085(10) -0.0061(9)
C23 0.0652(14) 0.0421(12) 0.0506(12) -0.0120(11) -0.0081(10) -0.0089(10)
C26 0.0577(14) 0.0511(13) 0.0651(14) -0.0188(11) -0.0074(11) -0.0126(11)
C17 0.0606(14) 0.0440(12) 0.0542(13) -0.0170(11) -0.0082(10) -0.0074(10)
N3 0.0945(17) 0.0497(13) 0.0759(15) -0.0122(12) -0.0292(12) -0.0064(11)
C3 0.0772(17) 0.0685(17) 0.0583(15) -0.0290(14) -0.0267(13) 0.0015(13)
C21 0.0755(16) 0.0504(13) 0.0501(13) -0.0155(12) -0.0066(11) -0.0094(11)
C20 0.103(2) 0.0661(17) 0.0465(14) -0.0301(16) -0.0181(13) -0.0061(12)
C27 0.0919(19) 0.0530(15) 0.0589(15) -0.0327(14) -0.0016(13) -0.0186(12)
C18 0.0670(15) 0.0528(14) 0.0757(17) -0.0120(12) -0.0241(13) -0.0028(12)
C25 0.0711(16) 0.0658(16) 0.0677(16) -0.0316(14) -0.0135(12) -0.0136(13)
C24 0.0846(18) 0.0405(13) 0.0599(14) -0.0108(12) -0.0067(13) -0.0123(11)
O1 0.154(2) 0.0779(14) 0.0811(14) -0.0278(14) -0.0646(14) 0.0158(11)
C19 0.0910(19) 0.0665(17) 0.0666(17) -0.0261(15) -0.0377(15) 0.0044(13)
O1W 0.1181(17) 0.0475(11) 0.0756(13) -0.0201(11) -0.0391(12) 0.0042(9)
O2W 0.136(2) 0.0639(13) 0.0736(15) -0.0457(13) -0.0134(14) 0.0031(11)
C1 0.161(3) 0.132(3) 0.0659(19) -0.063(3) -0.031(2) -0.017(2)
C2 0.214(4) 0.151(3) 0.0583(18) -0.111(3) -0.053(2) 0.0087(19)
C6 0.0549(13) 0.0468(12) 0.0518(13) -0.0113(10) -0.0141(10) 0.0015(10)

loop_
_atom_type_symbol
_atom_type_description
_atom_type_scat_dispersion_real
_atom_type_scat_dispersion_imag
_atom_type_scat_source
C C 0.0033 0.0016 'International Tables Vol C Tables 4.2.6.8 and 6.1.1.4'
H H 0.0000 0.0000 'International Tables Vol C Tables 4.2.6.8 and 6.1.1.4'
N N 0.0061 0.0033 'International Tables Vol C Tables 4.2.6.8 and 6.1.1.4'
O O 0.0106 0.0060 'International Tables Vol C Tables 4.2.6.8 and 6.1.1.4'

loop_
_geom_angle_atom_site_label_1
_geom_angle_atom_site_label_2
_geom_angle_atom_site_label_3
_geom_angle_site_symmetry_1
_geom_angle_site_symmetry_3
_geom_angle
_geom_angle_publ_flag
C13 N1 C15 . . 108.19(17) ?
C13 N1 H1 . . 128.2(16) ?
C15 N1 H1 . . 123.5(16) ?
C13 N2 C14 . . 106.65(16) ?
N2 C13 N1 . . 110.47(18) ?
N2 C13 C10 . . 124.99(18) ?
N1 C13 C10 . . 124.53(18) ?
C9 C10 C11 . . 118.36(19) ?
C9 C10 C13 . . 121.92(18) ?
C11 C10 C13 . . 119.73(18) ?
C26 C22 C23 . . 117.82(19) ?
C26 C22 C14 . . 122.29(19) ?
C23 C22 C14 . . 119.80(19) ?
C6 C4 C5 . . 123.56(19) ?
C6 C4 C3 . . 118.9(2) ?
C5 C4 C3 . . 117.5(2) ?
C8 C9 C10 . . 121.08(19) ?
C8 C9 H9 . . 119.5 ?
C10 C9 H9 . . 119.5 ?
C9 C8 C7 . . 120.76(19) ?
C9 C8 H8 . . 119.6 ?
C7 C8 H8 . . 119.6 ?
N2 C14 C15 . . 109.59(17) ?
N2 C14 C22 . . 119.24(17) ?
C15 C14 C22 . . 131.02(19) ?
C8 C7 C12 . . 117.82(19) ?
C8 C7 C6 . . 123.33(19) ?
C12 C7 C6 . . 118.79(19) ?
C3 O2 C2 . . 117.12 ?
C11 C12 C7 . . 121.5(2) ?
C11 C12 H12 . . 119.2 ?
C7 C12 H12 . . 119.2 ?
N3 C5 C4 . . 179.3(2) ?
C12 C11 C10 . . 120.42(19) ?
C12 C11 H11 . . 119.8 ?
C10 C11 H11 . . 119.8 ?
N1 C15 C14 . . 105.09(18) ?
N1 C15 C16 . . 121.59(18) ?
C14 C15 C16 . . 133.31(19) ?
C17 C16 C21 . . 118.1(2) ?
C17 C16 C15 . . 121.25(19) ?
C21 C16 C15 . . 120.7(2) ?
C24 C23 C22 . . 120.5(2) ?
C24 C23 H23 . . 119.7 ?
C22 C23 H23 . . 119.7 ?
C25 C26 C22 . . 121.2(2) ?
C25 C26 H26 . . 119.4 ?
C22 C26 H26 . . 119.4 ?
C18 C17 C16 . . 120.3(2) ?
C18 C17 H17 . . 119.8 ?
C16 C17 H17 . . 119.8 ?
O1 C3 O2 . . 124.4(2) ?
O1 C3 C4 . . 124.1(2) ?
O2 C3 C4 . . 111.5(2) ?
C20 C21 C16 . . 121.1(2) ?
C20 C21 H21 . . 119.5 ?
C16 C21 H21 . . 119.5 ?
C21 C20 C19 . . 120.3(2) ?
C21 C20 H20 . . 119.9 ?
C19 C20 H20 . . 119.9 ?
C24 C27 C25 . . 119.6(2) ?
C24 C27 H27 . . 120.2 ?
C25 C27 H27 . . 120.2 ?
C19 C18 C17 . . 120.5(2) ?
C19 C18 H18 . . 119.8 ?
C17 C18 H18 . . 119.8 ?
C27 C25 C26 . . 120.0(2) ?
C27 C25 H25 . . 120.0 ?
C26 C25 H25 . . 120.0 ?
C27 C24 C23 . . 120.8(2) ?
C27 C24 H24 . . 119.6 ?
C23 C24 H24 . . 119.6 ?
C18 C19 C20 . . 119.8(2) ?
C18 C19 H19 . . 120.1 ?
C20 C19 H19 . . 120.1 ?
H2W O1W H1W . . 107(2) ?
H3W O2W H4W . . 109(4) ?
C2 C1 H1A . . 109.5 ?
C2 C1 H1B . . 109.5 ?
H1A C1 H1B . . 109.5 ?
C2 C1 H1C . . 109.5 ?
H1A C1 H1C . . 109.5 ?
H1B C1 H1C . . 109.5 ?
C1 C2 O2 . . 113.40 ?
C1 C2 H2A . . 108.9 ?
O2 C2 H2A . . 108.9 ?
C1 C2 H2B . . 108.9 ?
O2 C2 H2B . . 108.9 ?
H2A C2 H2B . . 107.7 ?
C4 C6 C7 . . 131.0(2) ?
C4 C6 H6 . . 114.5 ?
C7 C6 H6 . . 114.5 ?

loop_
_geom_bond_atom_site_label_1
_geom_bond_atom_site_label_2
_geom_bond_site_symmetry_2
_geom_bond_distance
_geom_bond_publ_flag
N1 C13 . 1.357(3) ?
N1 C15 . 1.378(3) ?
N1 H1 . 0.88(3) ?
N2 C13 . 1.321(2) ?
N2 C14 . 1.373(3) ?
C13 C10 . 1.456(3) ?
C10 C9 . 1.391(3) ?
C10 C11 . 1.393(3) ?
C22 C26 . 1.385(3) ?
C22 C23 . 1.391(3) ?
C22 C14 . 1.471(3) ?
C4 C6 . 1.342(3) ?
C4 C5 . 1.427(3) ?
C4 C3 . 1.487(3) ?
C9 C8 . 1.373(3) ?
C9 H9 . 0.9300 ?
C8 C7 . 1.393(3) ?
C8 H8 . 0.9300 ?
C14 C15 . 1.380(3) ?
C7 C12 . 1.394(3) ?
C7 C6 . 1.446(3) ?
O2 C3 . 1.314(3) ?
O2 C2 . 1.46737 ?
C12 C11 . 1.369(3) ?
C12 H12 . 0.9300 ?
C5 N3 . 1.140(3) ?
C11 H11 . 0.9300 ?
C15 C16 . 1.468(3) ?
C16 C17 . 1.392(3) ?
C16 C21 . 1.393(3) ?
C23 C24 . 1.379(3) ?
C23 H23 . 0.9300 ?
C26 C25 . 1.381(3) ?
C26 H26 . 0.9300 ?
C17 C18 . 1.386(3) ?
C17 H17 . 0.9300 ?
C3 O1 . 1.195(3) ?
C21 C20 . 1.373(3) ?
C21 H21 . 0.9300 ?
C20 C19 . 1.374(4) ?
C20 H20 . 0.9300 ?
C27 C24 . 1.366(4) ?
C27 C25 . 1.373(4) ?
C27 H27 . 0.9300 ?
C18 C19 . 1.373(4) ?
C18 H18 . 0.9300 ?
C25 H25 . 0.9300 ?
C24 H24 . 0.9300 ?
C19 H19 . 0.9300 ?
O1W H2W . 0.86(4) ?
O1W H1W . 0.834(18) ?
O2W H3W . 0.89(4) ?
O2W H4W . 0.81(4) ?
C1 C2 . 1.3504 ?
C1 H1A . 0.9600 ?
C1 H1B . 0.9600 ?
C1 H1C . 0.9600 ?
C2 H2A . 0.9700 ?
C2 H2B . 0.9700 ?
C6 H6 . 0.9300 ?

loop_
_geom_hbond_atom_site_label_D
_geom_hbond_atom_site_label_H
_geom_hbond_atom_site_label_A
_geom_hbond_site_symmetry_A
_geom_hbond_distance_DH
_geom_hbond_distance_HA
_geom_hbond_distance_DA
_geom_hbond_angle_DHA
N1 H1 O1W . 0.88(3) 2.04(3) 2.915(3) 172(2)
O2W H3W N2 . 0.89(4) 1.98(4) 2.870(3) 173(3)
C9 H9 O1W . 0.93 2.48 3.338(3) 154
C6 H6 O1 . 0.93 2.44 2.813(3) 104
C2 H2B O1 . 0.97 2.27 2.680(3) 105
O1W H2W O2W 1_565 0.86(4) 1.95(2) 2.789(3) 165(4)
O1W H1W N3 2_576 0.83(2) 2.24(2) 3.034(3) 159(3)
O2W H4W O1W 2_566 0.81(4) 2.25(4) 3.041(4) 167(4)

loop_
_geom_torsion_atom_site_label_1
_geom_torsion_atom_site_label_2
_geom_torsion_atom_site_label_3
_geom_torsion_atom_site_label_4
_geom_torsion_site_symmetry_1
_geom_torsion_site_symmetry_2
_geom_torsion_site_symmetry_3
_geom_torsion_site_symmetry_4
_geom_torsion
_geom_torsion_publ_flag
C14 N2 C13 N1 . . . . 0.0(2) ?
C14 N2 C13 C10 . . . . -179.44(19) ?
C15 N1 C13 N2 . . . . -0.3(2) ?
C15 N1 C13 C10 . . . . 179.10(18) ?
N2 C13 C10 C9 . . . . -165.5(2) ?
N1 C13 C10 C9 . . . . 15.2(3) ?
N2 C13 C10 C11 . . . . 14.7(3) ?
N1 C13 C10 C11 . . . . -164.7(2) ?
C11 C10 C9 C8 . . . . 1.5(3) ?
C13 C10 C9 C8 . . . . -178.4(2) ?
C10 C9 C8 C7 . . . . -0.8(3) ?
C13 N2 C14 C15 . . . . 0.4(2) ?
C13 N2 C14 C22 . . . . -175.68(18) ?
C26 C22 C14 N2 . . . . 145.5(2) ?
C23 C22 C14 N2 . . . . -30.9(3) ?
C26 C22 C14 C15 . . . . -29.5(3) ?
C23 C22 C14 C15 . . . . 154.0(2) ?
C9 C8 C7 C12 . . . . -1.1(3) ?
C9 C8 C7 C6 . . . . -178.1(2) ?
C8 C7 C12 C11 . . . . 2.3(3) ?
C6 C7 C12 C11 . . . . 179.4(2) ?
C6 C4 C5 N3 . . . . -17E1(3) ?
C3 C4 C5 N3 . . . . 2E1(3) ?
C7 C12 C11 C10 . . . . -1.6(3) ?
C9 C10 C11 C12 . . . . -0.3(3) ?
C13 C10 C11 C12 . . . . 179.6(2) ?
C13 N1 C15 C14 . . . . 0.5(2) ?
C13 N1 C15 C16 . . . . -178.30(18) ?
N2 C14 C15 N1 . . . . -0.5(2) ?
C22 C14 C15 N1 . . . . 174.9(2) ?
N2 C14 C15 C16 . . . . 178.1(2) ?
C22 C14 C15 C16 . . . . -6.5(4) ?
N1 C15 C16 C17 . . . . -38.2(3) ?
C14 C15 C16 C17 . . . . 143.4(2) ?
N1 C15 C16 C21 . . . . 141.8(2) ?
C14 C15 C16 C21 . . . . -36.7(4) ?
C26 C22 C23 C24 . . . . 0.3(3) ?
C14 C22 C23 C24 . . . . 176.9(2) ?
C23 C22 C26 C25 . . . . 0.0(3) ?
C14 C22 C26 C25 . . . . -176.5(2) ?
C21 C16 C17 C18 . . . . -0.1(3) ?
C15 C16 C17 C18 . . . . 179.8(2) ?
C2 O2 C3 O1 . . . . -6.81 ?
C2 O2 C3 C4 . . . . 171.99 ?
C6 C4 C3 O1 . . . . 6.8(4) ?
C5 C4 C3 O1 . . . . -175.1(3) ?
C6 C4 C3 O2 . . . . -172.1(2) ?
C5 C4 C3 O2 . . . . 6.0(3) ?
C17 C16 C21 C20 . . . . -0.4(4) ?
C15 C16 C21 C20 . . . . 179.7(2) ?
C16 C21 C20 C19 . . . . 0.2(4) ?
C16 C17 C18 C19 . . . . 0.8(4) ?
C24 C27 C25 C26 . . . . -0.8(4) ?
C22 C26 C25 C27 . . . . 0.3(4) ?
C25 C27 C24 C23 . . . . 1.1(4) ?
C22 C23 C24 C27 . . . . -0.8(4) ?
C17 C18 C19 C20 . . . . -0.9(4) ?
C21 C20 C19 C18 . . . . 0.4(4) ?
C3 O2 C2 C1 . . . . 139.63 ?
C5 C4 C6 C7 . . . . -5.9(4) ?
C3 C4 C6 C7 . . . . 172.0(2) ?
C8 C7 C6 C4 . . . . -21.8(4) ?
C12 C7 C6 C4 . . . . 161.2(2) ?

loop_
_cod_related_entry_id
_cod_related_entry_database
_cod_related_entry_code
1 ChemSpider 30656547
